data_2015990
loop_
_publ_author_name
'Angle, Christina S.'
'Woolard, Kathryn J.'
'Kahn, Michael I.'
'Golen, James A.'
'Rheingold, Arnold L.'
'Doerrer, Linda H.'

_publ_section_title
;
 Metallophilic interactions in
 iodido(2,2':6',2''-terpyridine)platinum(II) diiodidoaurate(I)
;
_journal_coeditor_code GG3082
_journal_issue 6
_journal_name_full 'Acta Crystallographica Section C'
_journal_page_first m231
_journal_page_last m234
_journal_paper_doi 10.1107/S0108270107015843
_journal_volume 63
_journal_year 2007
_chemical_formula_iupac '[Pt I (C15 H11 N3)] [Au I2]'
_chemical_formula_moiety 'C15 H11 I N3 Pt +, Au I2 -'
_chemical_formula_sum 'C15 H11 Au I3 N3 Pt'
_chemical_formula_weight 1006.02
_chemical_name_systematic
;
iodido(2,2':6',2''-terpyridine)platinum(II) diiodidoaurate(I)
;
_space_group_IT_number 2
_symmetry_cell_setting triclinic
_symmetry_space_group_name_Hall '-P 1'
_symmetry_space_group_name_H-M 'P -1'
_atom_sites_solution_hydrogens geom
_atom_sites_solution_primary direct
_atom_sites_solution_secondary difmap
_audit_creation_method SHELXL-97
_cell_angle_alpha 84.0850(10)
_cell_angle_beta 82.4760(10)
_cell_angle_gamma 87.5540(10)
_cell_formula_units_Z 2
_cell_length_a 8.7124(6)
_cell_length_b 9.0668(6)
_cell_length_c 11.9860(8)
_cell_measurement_reflns_used 8611
_cell_measurement_temperature 100(2)
_cell_measurement_theta_max 28.21
_cell_measurement_theta_min 2.36
_cell_volume 933.26(11)
_computing_cell_refinement 'SAINT (Bruker, 2005)'
_computing_data_collection 'SMART (Bruker, 2005)'
_computing_data_reduction SAINT
_computing_molecular_graphics
;
Cameron (Watkin <i>et al.</i>, 1996) and
Mercury (Macrae <i>et al.</i>, 2006)
;
_computing_publication_material 'publCIF (Westrip, 2007)'
_computing_structure_refinement 'SHELXL97 (Sheldrick, 1997)'
_computing_structure_solution 'SHELXS97 (Sheldrick, 1997)'
_diffrn_ambient_temperature 100(2)
_diffrn_measured_fraction_theta_full 0.993
_diffrn_measured_fraction_theta_max 0.901
_diffrn_measurement_device_type 'Bruker SMART CCD area-detector'
_diffrn_measurement_method '\f and \w scans'
_diffrn_radiation_monochromator graphite
_diffrn_radiation_source 'fine-focus sealed tube'
_diffrn_radiation_type MoK\a
_diffrn_radiation_wavelength 0.71073
_diffrn_reflns_av_R_equivalents 0.0271
_diffrn_reflns_av_sigmaI/netI 0.0326
_diffrn_reflns_limit_h_max 11
_diffrn_reflns_limit_h_min -10
_diffrn_reflns_limit_k_max 11
_diffrn_reflns_limit_k_min -12
_diffrn_reflns_limit_l_max 15
_diffrn_reflns_limit_l_min -15
_diffrn_reflns_number 9589
_diffrn_reflns_theta_full 25.00
_diffrn_reflns_theta_max 28.24
_diffrn_reflns_theta_min 1.72
_exptl_absorpt_coefficient_mu 20.301
_exptl_absorpt_correction_T_max 0.2360
_exptl_absorpt_correction_T_min 0.1211
_exptl_absorpt_correction_type multi-scan
_exptl_absorpt_process_details '(SADABS; Blessing, 1995; Sheldrick, 1996)'
_exptl_crystal_colour red
_exptl_crystal_density_diffrn 3.580
_exptl_crystal_density_method 'not measured'
_exptl_crystal_description block
_exptl_crystal_F_000 876
_exptl_crystal_size_max 0.18
_exptl_crystal_size_mid 0.13
_exptl_crystal_size_min 0.10
_refine_diff_density_max 1.430
_refine_diff_density_min -1.808
_refine_ls_extinction_method none
_refine_ls_goodness_of_fit_ref 1.088
_refine_ls_hydrogen_treatment constr
_refine_ls_matrix_type full
_refine_ls_number_parameters 208
_refine_ls_number_reflns 4155
_refine_ls_number_restraints 0
_refine_ls_restrained_S_all 1.088
_refine_ls_R_factor_all 0.0265
_refine_ls_R_factor_gt 0.0259
_refine_ls_shift/su_max 0.029
_refine_ls_shift/su_mean 0.004
_refine_ls_structure_factor_coef Fsqd
_refine_ls_weighting_details 'calc w=1/[\s^2^(Fo^2^)+(0.0212P)^2^+7.9416P] where P=(Fo^2^+2Fc^2^)/3'
_refine_ls_weighting_scheme calc
_refine_ls_wR_factor_gt 0.0645
_refine_ls_wR_factor_ref 0.0651
_reflns_number_gt 4099
_reflns_number_total 4155
_reflns_threshold_expression I>2\s(I)
_cod_data_source_file gg3082.cif
_cod_data_source_block I
_cod_database_code 2015990
_cod_database_fobs_code 2015990

loop_
_symmetry_equiv_pos_as_xyz
'x, y, z'
'-x, -y, -z'

loop_
_atom_site_type_symbol
_atom_site_label
_atom_site_fract_x
_atom_site_fract_y
_atom_site_fract_z
_atom_site_U_iso_or_equiv
_atom_site_adp_type
_atom_site_calc_flag
_atom_site_refinement_flags
_atom_site_occupancy
Pt Pt1 0.60794(2) 0.39920(2) 0.396570(19) 0.01151(7) Uani d . 1
Au Au1 0.57885(3) 0.12408(3) 0.13364(2) 0.01798(7) Uani d . 1
I I1 0.81674(5) 0.33353(5) 0.53068(4) 0.01814(10) Uani d . 1
I I2 0.84371(5) 0.23924(5) 0.12460(4) 0.02055(10) Uani d . 1
I I3 0.31905(5) -0.00343(5) 0.15949(4) 0.02039(10) Uani d . 1
N N1 0.4458(6) 0.2521(6) 0.4689(4) 0.0140(10) Uani d . 1
N N2 0.4555(6) 0.4389(6) 0.2909(4) 0.0126(10) Uani d . 1
N N3 0.7185(6) 0.5601(6) 0.2892(4) 0.0146(10) Uani d . 1
C C1 0.4489(7) 0.1597(7) 0.5642(6) 0.0170(12) Uani d . 1
H H1A 0.5352 0.1591 0.6052 0.020 Uiso calc R 1
C C2 0.3284(8) 0.0655(7) 0.6034(6) 0.0204(13) Uani d . 1
H H2A 0.3323 0.0019 0.6712 0.024 Uiso calc R 1
C C3 0.2031(8) 0.0636(8) 0.5448(6) 0.0233(14) Uani d . 1
H H3A 0.1199 -0.0005 0.5714 0.028 Uiso calc R 1
C C4 0.2009(7) 0.1572(8) 0.4463(6) 0.0185(13) Uani d . 1
H H4A 0.1165 0.1566 0.4036 0.022 Uiso calc R 1
C C5 0.3221(7) 0.2519(7) 0.4099(5) 0.0164(12) Uani d . 1
C C6 0.3274(7) 0.3576(7) 0.3083(6) 0.0158(12) Uani d . 1
C C7 0.2193(7) 0.3828(7) 0.2330(6) 0.0189(13) Uani d . 1
H H7A 0.1272 0.3278 0.2437 0.023 Uiso calc R 1
C C8 0.2474(8) 0.4894(8) 0.1414(6) 0.0210(14) Uani d . 1
H H8A 0.1740 0.5069 0.0891 0.025 Uiso calc R 1
C C9 0.3805(8) 0.5703(8) 0.1255(6) 0.0202(13) Uani d . 1
H H9A 0.3992 0.6428 0.0626 0.024 Uiso calc R 1
C C10 0.4874(7) 0.5440(7) 0.2032(5) 0.0160(12) Uani d . 1
C C11 0.6362(7) 0.6136(7) 0.2018(5) 0.0156(12) Uani d . 1
C C12 0.6926(8) 0.7246(8) 0.1211(5) 0.0193(13) Uani d . 1
H H12A 0.6335 0.7614 0.0624 0.023 Uiso calc R 1
C C13 0.8359(8) 0.7819(7) 0.1264(6) 0.0230(14) Uani d . 1
H H13A 0.8762 0.8579 0.0711 0.028 Uiso calc R 1
C C14 0.9201(8) 0.7276(7) 0.2129(6) 0.0225(14) Uani d . 1
H H14A 1.0193 0.7646 0.2173 0.027 Uiso calc R 1
C C15 0.8563(7) 0.6173(7) 0.2937(6) 0.0182(13) Uani d . 1
H H15A 0.9129 0.5816 0.3540 0.022 Uiso calc R 1

loop_
_atom_site_aniso_label
_atom_site_aniso_U_11
_atom_site_aniso_U_22
_atom_site_aniso_U_33
_atom_site_aniso_U_12
_atom_site_aniso_U_13
_atom_site_aniso_U_23
Pt1 0.01076(11) 0.01197(12) 0.01223(12) 0.00068(8) -0.00447(8) 0.00018(8)
Au1 0.01888(13) 0.01848(13) 0.01660(13) 0.00238(9) -0.00504(9) 0.00047(9)
I1 0.01563(19) 0.0195(2) 0.0209(2) 0.00123(15) -0.00957(15) -0.00116(16)
I2 0.0195(2) 0.0240(2) 0.0188(2) -0.00046(16) -0.00487(16) -0.00247(16)
I3 0.0215(2) 0.0201(2) 0.0198(2) -0.00059(16) -0.00389(16) -0.00152(16)
N1 0.010(2) 0.017(3) 0.015(3) 0.0000(19) -0.0029(19) 0.000(2)
N2 0.013(2) 0.012(2) 0.012(2) 0.0024(19) -0.0035(19) 0.0009(19)
N3 0.018(2) 0.012(2) 0.014(3) 0.0030(19) -0.002(2) -0.0006(19)
C1 0.017(3) 0.015(3) 0.018(3) 0.005(2) -0.002(2) 0.001(2)
C2 0.025(3) 0.017(3) 0.019(3) 0.004(3) -0.002(3) -0.002(3)
C3 0.018(3) 0.027(4) 0.024(4) -0.009(3) 0.003(3) -0.001(3)
C4 0.011(3) 0.026(4) 0.020(3) -0.003(2) -0.003(2) -0.003(3)
C5 0.013(3) 0.020(3) 0.017(3) 0.002(2) -0.004(2) -0.002(2)
C6 0.012(3) 0.015(3) 0.021(3) -0.001(2) -0.004(2) -0.006(2)
C7 0.018(3) 0.014(3) 0.026(3) 0.003(2) -0.011(3) 0.003(3)
C8 0.025(3) 0.020(3) 0.021(3) 0.005(3) -0.014(3) -0.005(3)
C9 0.025(3) 0.020(3) 0.016(3) 0.006(3) -0.008(3) 0.001(2)
C10 0.018(3) 0.015(3) 0.015(3) 0.003(2) -0.003(2) -0.002(2)
C11 0.018(3) 0.013(3) 0.016(3) 0.006(2) -0.001(2) -0.003(2)
C12 0.027(3) 0.021(3) 0.009(3) 0.002(3) 0.002(2) -0.001(2)
C13 0.027(3) 0.015(3) 0.023(4) -0.002(3) 0.006(3) 0.003(3)
C14 0.019(3) 0.017(3) 0.031(4) -0.007(3) 0.002(3) -0.002(3)
C15 0.018(3) 0.015(3) 0.023(3) 0.001(2) -0.004(2) -0.004(2)

loop_
_atom_type_symbol
_atom_type_description
_atom_type_scat_dispersion_real
_atom_type_scat_dispersion_imag
_atom_type_scat_source
C C 0.0033 0.0016 'International Tables Vol C Tables 4.2.6.8 and 6.1.1.4'
H H 0.0000 0.0000 'International Tables Vol C Tables 4.2.6.8 and 6.1.1.4'
N N 0.0061 0.0033 'International Tables Vol C Tables 4.2.6.8 and 6.1.1.4'
I I -0.4742 1.8119 'International Tables Vol C Tables 4.2.6.8 and 6.1.1.4'
Pt Pt -1.7033 8.3905 'International Tables Vol C Tables 4.2.6.8 and 6.1.1.4'
Au Au -2.0133 8.8022 'International Tables Vol C Tables 4.2.6.8 and 6.1.1.4'

loop_
_geom_angle_atom_site_label_1
_geom_angle_atom_site_label_2
_geom_angle_atom_site_label_3
_geom_angle
N2 Pt1 N3 80.8(2)
N2 Pt1 N1 80.7(2)
N3 Pt1 N1 161.5(2)
N2 Pt1 I1 176.68(15)
N3 Pt1 I1 99.63(15)
N1 Pt1 I1 98.90(15)
I3 Au1 I2 174.871(17)
C1 N1 C5 119.3(5)
C1 N1 Pt1 127.8(4)
C5 N1 Pt1 112.9(4)
C6 N2 C10 124.3(5)
C6 N2 Pt1 117.9(4)
C10 N2 Pt1 117.8(4)
C15 N3 C11 118.4(6)
C15 N3 Pt1 128.3(5)
C11 N3 Pt1 113.3(4)
N1 C1 C2 121.1(6)
N1 C1 H1A 119.4
C2 C1 H1A 119.4
C3 C2 C1 120.3(6)
C3 C2 H2A 119.8
C1 C2 H2A 119.8
C2 C3 C4 118.5(6)
C2 C3 H3A 120.7
C4 C3 H3A 120.7
C3 C4 C5 119.9(6)
C3 C4 H4A 120.0
C5 C4 H4A 120.0
N1 C5 C4 120.8(6)
N1 C5 C6 115.6(5)
C4 C5 C6 123.6(6)
N2 C6 C7 118.6(6)
N2 C6 C5 112.9(5)
C7 C6 C5 128.5(6)
C6 C7 C8 119.1(6)
C6 C7 H7A 120.5
C8 C7 H7A 120.5
C9 C8 C7 120.8(6)
C9 C8 H8A 119.6
C7 C8 H8A 119.6
C8 C9 C10 119.1(6)
C8 C9 H9A 120.4
C10 C9 H9A 120.4
N2 C10 C9 118.0(6)
N2 C10 C11 113.5(5)
C9 C10 C11 128.4(6)
C12 C11 N3 121.4(6)
C12 C11 C10 123.9(6)
N3 C11 C10 114.6(5)
C11 C12 C13 119.5(6)
C11 C12 H12A 120.3
C13 C12 H12A 120.3
C14 C13 C12 119.5(6)
C14 C13 H13A 120.3
C12 C13 H13A 120.3
C13 C14 C15 118.7(6)
C13 C14 H14A 120.7
C15 C14 H14A 120.7
N3 C15 C14 122.5(6)
N3 C15 H15A 118.8
C14 C15 H15A 118.8

loop_
_geom_bond_atom_site_label_1
_geom_bond_atom_site_label_2
_geom_bond_distance
Pt1 N2 1.950(5)
Pt1 N3 2.030(5)
Pt1 N1 2.031(5)
Pt1 I1 2.5930(5)
Au1 I3 2.5538(5)
Au1 I2 2.5580(5)
N1 C1 1.348(8)
N1 C5 1.365(8)
N2 C6 1.345(8)
N2 C10 1.353(8)
N3 C15 1.338(8)
N3 C11 1.382(8)
C1 C2 1.384(9)
C1 H1A 0.9500
C2 C3 1.375(10)
C2 H2A 0.9500
C3 C4 1.383(10)
C3 H3A 0.9500
C4 C5 1.386(9)
C4 H4A 0.9500
C5 C6 1.467(9)
C6 C7 1.384(9)
C7 C8 1.389(9)
C7 H7A 0.9500
C8 C9 1.380(10)
C8 H8A 0.9500
C9 C10 1.397(9)
C9 H9A 0.9500
C10 C11 1.464(9)
C11 C12 1.381(9)
C12 C13 1.383(10)
C12 H12A 0.9500
C13 C14 1.386(10)
C13 H13A 0.9500
C14 C15 1.398(9)
C14 H14A 0.9500
C15 H15A 0.9500
